data_2207068
loop_
_publ_author_name
'Javier A. Cabeza'
'Ignacio del R\'io'
'Gabriela S\'anchez-Vega'
'Santiago Garc\'ia-Granda'

_publ_section_title Dichlorobis[(<i>S</i>)-2,3,5,6-tetrahydro-6-phenylimidazo[2,1-<i>b</i>]thiazole]nickel(II)
_journal_coeditor_code SU6211
_journal_issue 10
_journal_name_full 'Acta Crystallographica Section E'
_journal_page_first m1984
_journal_page_last m1985
_journal_paper_doi 10.1107/S1600536805027893
_journal_volume 61
_journal_year 2005
_chemical_formula_iupac '[Ni Cl2 (C11 H12 N2 S)2]'
_chemical_formula_moiety 'C22 H24 Cl2 N4 Ni S2'
_chemical_formula_sum 'C22 H24 Cl2 N4 Ni S2'
_chemical_formula_weight 538.19
_chemical_name_systematic
;
Dichlorobis[(-)-2,3,5,6-tetrahydro-6-phenylimidazo[2,1-b]thiazole]nickel(II)
;
_space_group_IT_number 4
_symmetry_cell_setting monoclinic
_symmetry_space_group_name_Hall 'P 2yb'
_symmetry_space_group_name_H-M 'P 1 21 1'
_atom_sites_solution_hydrogens geom
_atom_sites_solution_primary direct
_atom_sites_solution_secondary difmap
_cell_angle_alpha 90.00
_cell_angle_beta 91.637(3)
_cell_angle_gamma 90.00
_cell_formula_units_Z 4
_cell_length_a 8.1791(5)
_cell_length_b 9.2534(4)
_cell_length_c 31.556(2)
_cell_measurement_reflns_used 4366
_cell_measurement_temperature 200(2)
_cell_measurement_theta_max 69.55
_cell_measurement_theta_min 1.40
_cell_volume 2387.3(2)
_computing_cell_refinement 'SCALEPACK (Otwinowski & Minor, 1997)'
_computing_data_collection 'COLLECT (Nonius, 1997--2000)'
_computing_data_reduction 'SCALEPACK and DENZO (Otwinowski & Minor, 1997)'
_computing_molecular_graphics 'PLATON (Spek, 2003)'
_computing_publication_material SHELXL97
_computing_structure_refinement 'SHELXL97 (Sheldrick, 1997)'
_computing_structure_solution 'DIRDIF99 (Beurskens et al., 1999)'
_diffrn_ambient_temperature 200(2)
_diffrn_detector_area_resol_mean 9
_diffrn_measured_fraction_theta_full 0.988
_diffrn_measured_fraction_theta_max 0.988
_diffrn_measurement_device '95mm CCD camera on \k-goniostat'
_diffrn_measurement_device_type 'Nonius KappaCCD area-detector'
_diffrn_measurement_method '\f and \w'
_diffrn_radiation_monochromator 'horizontally mounted graphite crystal'
_diffrn_radiation_source 'fine-focus sealed tube'
_diffrn_radiation_type CuK\a
_diffrn_radiation_wavelength 1.54180
_diffrn_reflns_av_R_equivalents 0.0610
_diffrn_reflns_av_sigmaI/netI 0.0691
_diffrn_reflns_limit_h_max 9
_diffrn_reflns_limit_h_min -9
_diffrn_reflns_limit_k_max 9
_diffrn_reflns_limit_k_min -11
_diffrn_reflns_limit_l_max 38
_diffrn_reflns_limit_l_min -38
_diffrn_reflns_number 7693
_diffrn_reflns_theta_full 69.55
_diffrn_reflns_theta_max 69.55
_diffrn_reflns_theta_min 1.40
_diffrn_standards_decay_% 0
_diffrn_standards_number 0
_exptl_absorpt_coefficient_mu 5.004
_exptl_absorpt_correction_T_max 0.866
_exptl_absorpt_correction_T_min 0.476
_exptl_absorpt_correction_type refdelf
_exptl_absorpt_process_details '(Parkin et al., 1995)'
_exptl_crystal_colour blue
_exptl_crystal_density_diffrn 1.497
_exptl_crystal_density_method 'not measured'
_exptl_crystal_description plate
_exptl_crystal_F_000 1112
_exptl_crystal_size_max 0.18
_exptl_crystal_size_mid 0.18
_exptl_crystal_size_min 0.03
_refine_diff_density_max 0.914
_refine_diff_density_min -0.770
_refine_ls_abs_structure_details 'Flack (1983), with how many Friedel pairs'
_refine_ls_abs_structure_Flack 0.02(4)
_refine_ls_extinction_coef 0.0016(3)
_refine_ls_extinction_expression Fc^*^=kFc[1+0.001xFc^2^\l^3^/sin(2\q)]^-1/4^
_refine_ls_extinction_method 'SHELXL97 (Sheldrick, 1997)'
_refine_ls_goodness_of_fit_ref 1.184
_refine_ls_hydrogen_treatment constr
_refine_ls_matrix_type full
_refine_ls_number_parameters 559
_refine_ls_number_reflns 7693
_refine_ls_number_restraints 1
_refine_ls_restrained_S_all 1.184
_refine_ls_R_factor_all 0.1032
_refine_ls_R_factor_gt 0.0755
_refine_ls_shift/su_max 0.001
_refine_ls_shift/su_mean 0.000
_refine_ls_structure_factor_coef Fsqd
_refine_ls_weighting_details 'calc w = 1/[\s^2^(Fo^2^)+(0.1088P)^2^+6.3761P] where P = (Fo^2^+2Fc^2^)/3'
_refine_ls_weighting_scheme calc
_refine_ls_wR_factor_gt 0.1850
_refine_ls_wR_factor_ref 0.2448
_reflns_number_gt 6015
_reflns_number_total 7693
_reflns_threshold_expression I>2\s(I)
_cod_data_source_file su6211.cif
_cod_data_source_block I
_cod_original_sg_symbol_H-M 'P 21'
_cod_database_code 2207068
_cod_database_fobs_code 2207068

loop_
_symmetry_equiv_pos_as_xyz
'x, y, z'
'-x, y+1/2, -z'

loop_
_atom_site_label
_atom_site_fract_x
_atom_site_fract_y
_atom_site_fract_z
_atom_site_U_iso_or_equiv
_atom_site_adp_type
_atom_site_calc_flag
_atom_site_refinement_flags
_atom_site_occupancy
_atom_site_disorder_assembly
_atom_site_disorder_group
_atom_site_type_symbol
Cl4 0.4849(3) 0.8049(4) 0.96554(8) 0.0704(9) Uani d . 1 . . Cl
Cl3 0.1901(4) 0.5214(4) 0.66709(10) 0.0695(8) Uani d . 1 . . Cl
N2 0.4176(10) 0.6293(11) 0.8737(2) 0.050(2) Uani d . 1 . . N
N1 0.5049(11) 0.5507(10) 0.5956(2) 0.051(2) Uani d . 1 . . N
N3 0.5070(10) 0.3117(10) 0.6593(2) 0.050(2) Uani d . 1 . . N
N4 0.1232(10) 0.6740(10) 0.9290(2) 0.048(2) Uani d . 1 . . N
C1 0.4793(13) 0.2738(14) 0.7037(3) 0.056(3) Uani d . 1 . . C
H1 0.4248 0.3539 0.7179 0.067 Uiso calc R 1 . . H
S7 0.7609(4) 0.2696(4) 0.60556(9) 0.0707(8) Uani d . 1 . . S
S5 0.1843(4) 0.6307(4) 1.01441(9) 0.0746(9) Uani d . 1 . . S
C25 0.0194(16) 0.5121(17) 0.7882(4) 0.074(4) Uani d . 1 . . C
H25 0.0168 0.5473 0.7606 0.089 Uiso calc R 1 . . H
C22 0.0348(13) 0.4074(14) 0.8699(4) 0.065(3) Uani d . 1 . . C
H22 0.0434 0.3706 0.8973 0.078 Uiso calc R 1 . . H
N10 0.7118(10) 0.7118(10) 0.5879(2) 0.051(2) Uani d . 1 . . N
C23 0.0011(12) 0.5518(12) 0.8641(3) 0.049(2) Uani d . 1 . . C
C26 0.0471(16) 0.3659(17) 0.7958(4) 0.077(4) Uani d . 1 . . C
H26 0.0593 0.3026 0.7732 0.092 Uiso calc R 1 . . H
C24 -0.0042(13) 0.6046(15) 0.8218(3) 0.060(3) Uani d . 1 . . C
H24 -0.0238 0.7021 0.8167 0.072 Uiso calc R 1 . . H
C11 -0.0285(10) 0.6563(12) 0.8994(3) 0.045(2) Uani d . 1 . . C
H11 -0.0601 0.7505 0.8876 0.054 Uiso calc R 1 . . H
C21 -0.1638(14) 0.6014(19) 0.9291(4) 0.078(4) Uani d . 1 B . C
H21A -0.2462 0.6750 0.9333 0.094 Uiso calc R 1 . . H
H21B -0.2161 0.5150 0.9178 0.094 Uiso calc R 1 . . H
N7 -0.0740(14) 0.5709(15) 0.9680(3) 0.084(4) Uani d . 1 . . N
C10 0.0807(15) 0.6287(14) 0.9661(3) 0.060(3) Uani d . 1 B . C
C33 0.6569(12) 0.2556(15) 0.7224(3) 0.057(3) Uani d . 1 . . C
H33A 0.7016 0.3465 0.7328 0.068 Uiso calc R 1 . . H
H33B 0.6621 0.1844 0.7450 0.068 Uiso calc R 1 . . H
C36 0.3534(14) 0.0412(14) 0.6742(3) 0.061(3) Uani d . 1 . . C
H36 0.3904 0.0651 0.6475 0.074 Uiso calc R 1 . . H
N6 0.7383(11) 0.2063(10) 0.6852(3) 0.055(2) Uani d . 1 . . N
C34 0.3793(12) 0.1362(13) 0.7080(3) 0.051(2) Uani d . 1 . . C
C32 0.6522(12) 0.2629(13) 0.6513(3) 0.052(2) Uani d . 1 . . C
C35 0.3178(14) 0.0969(14) 0.7473(3) 0.059(3) Uani d . 1 . . C
H35 0.3316 0.1588 0.7703 0.071 Uiso calc R 1 . . H
C30 0.9366(17) 0.1848(17) 0.6334(5) 0.084(4) Uani d . 1 . . C
H30A 0.9395 0.0821 0.6274 0.100 Uiso calc R 1 . . H
H30B 1.0380 0.2279 0.6244 0.100 Uiso calc R 1 . . H
C31 0.9150(13) 0.2101(18) 0.6804(4) 0.075(4) Uani d . 1 . . C
H31A 0.9683 0.1348 0.6971 0.090 Uiso calc R 1 . . H
H31B 0.9595 0.3031 0.6890 0.090 Uiso calc R 1 . . H
C77 0.4486(13) 0.6427(12) 0.8274(3) 0.047(2) Uani d . 1 . . C
H77 0.3451 0.6618 0.8120 0.057 Uiso calc R 1 . . H
C58 0.2750(14) -0.0854(15) 0.6800(3) 0.062(3) Uani d . 1 . . C
H58 0.2608 -0.1487 0.6573 0.074 Uiso calc R 1 . . H
C56 0.2372(14) -0.0320(15) 0.7522(4) 0.065(3) Uani d . 1 . . C
H56 0.1977 -0.0567 0.7786 0.078 Uiso calc R 1 . . H
C48 0.8361(14) 0.7707(16) 0.6542(3) 0.065(3) Uani d . 1 . . C
H48A 0.7985 0.8689 0.6584 0.078 Uiso calc R 1 . . H
H48B 0.9332 0.7545 0.6719 0.078 Uiso calc R 1 . . H
C41 0.6832(13) 0.6575(14) 0.5453(3) 0.055(3) Uani d . 1 . . C
H41A 0.7692 0.5915 0.5373 0.066 Uiso calc R 1 . . H
H41B 0.6764 0.7359 0.5249 0.066 Uiso calc R 1 . . H
C49 0.8724(15) 0.7441(16) 0.6072(3) 0.068(3) Uani d . 1 . . C
H49A 0.9198 0.8293 0.5945 0.082 Uiso calc R 1 . . H
H49B 0.9467 0.6633 0.6041 0.082 Uiso calc R 1 . . H
C53 0.0561(17) 0.3159(15) 0.8361(4) 0.078(4) Uani d . 1 . . C
H53 0.0771 0.2185 0.8410 0.094 Uiso calc R 1 . . H
C42 0.5173(12) 0.5783(12) 0.5483(3) 0.049(2) Uani d . 1 . . C
H42 0.5196 0.4867 0.5327 0.059 Uiso calc R 1 . . H
C78 0.4394(13) 0.4971(14) 0.8839(3) 0.054(3) Uani d . 1 . . C
C43 0.3734(13) 0.6674(11) 0.5338(3) 0.048(2) Uani d . 1 . . C
C47 0.6199(13) 0.6304(12) 0.6139(3) 0.048(2) Uani d . 1 . . C
C57 0.2150(12) -0.1227(14) 0.7194(4) 0.059(3) Uani d . 1 . . C
H57 0.1600 -0.2096 0.7229 0.071 Uiso calc R 1 . . H
C45 0.2557(13) 0.6109(14) 0.5059(3) 0.059(3) Uani d . 1 . . C
H45 0.2701 0.5180 0.4954 0.071 Uiso calc R 1 . . H
C44 0.3461(15) 0.8078(13) 0.5484(4) 0.061(3) Uani d . 1 . . C
H44 0.4214 0.8488 0.5675 0.074 Uiso calc R 1 . . H
C51 -0.1346(16) 0.561(2) 1.0103(4) 0.086(5) Uani d . 1 B . C
H51A -0.2325 0.6196 1.0120 0.104 Uiso calc R 1 A 1 H
H51B -0.1652 0.4616 1.0158 0.104 Uiso calc R 1 A 1 H
C50A 0.034(2) 0.522(3) 1.0381(6) 0.076(5) Uiso d P 0.70 B 2 C
H50A 0.0606 0.4202 1.0359 0.091 Uiso calc PR 0.70 B 2 H
H50B 0.0227 0.5467 1.0678 0.091 Uiso calc PR 0.70 B 2 H
N55 0.4826(14) 0.4055(14) 0.8521(3) 0.080(3) Uani d . 1 . . N
C65 0.1147(14) 0.6895(16) 0.4930(4) 0.064(3) Uani d . 1 . . C
H65 0.0362 0.6478 0.4749 0.076 Uiso calc R 1 . . H
C66 0.0954(16) 0.8263(15) 0.5072(4) 0.065(3) Uani d . 1 . . C
H66 0.0047 0.8794 0.4980 0.078 Uiso calc R 1 . . H
C59 0.5101(17) 0.4911(17) 0.8158(4) 0.080(4) Uani d . 1 . . C
H59A 0.4497 0.4534 0.7913 0.097 Uiso calc R 1 . . H
H59B 0.6255 0.4934 0.8095 0.097 Uiso calc R 1 . . H
C67 0.2091(16) 0.8888(15) 0.5352(4) 0.071(3) Uani d . 1 . . C
H67 0.1944 0.9825 0.5451 0.085 Uiso calc R 1 . . H
C99 0.5691(12) 0.7596(13) 0.8176(3) 0.051(2) Uani d . 1 . . C
C104 0.6034(14) 0.7827(14) 0.7749(3) 0.059(3) Uani d . 1 . . C
H104 0.5499 0.7286 0.7539 0.071 Uiso calc R 1 . . H
C101 0.7635(14) 0.9500(12) 0.8363(3) 0.056(3) Uani d . 1 . . C
H101 0.8164 1.0058 0.8570 0.068 Uiso calc R 1 . . H
C100 0.6480(14) 0.8454(13) 0.8481(3) 0.056(3) Uani d . 1 . . C
H100 0.6243 0.8335 0.8765 0.067 Uiso calc R 1 . . H
C103 0.7976(14) 0.9695(14) 0.7950(4) 0.064(3) Uani d . 1 . . C
H103 0.8744 1.0381 0.7872 0.077 Uiso calc R 1 . . H
C102 0.7164(16) 0.8856(16) 0.7640(4) 0.072(4) Uani d . 1 . . C
H102 0.7392 0.8997 0.7356 0.086 Uiso calc R 1 . . H
S8 0.4305(4) 0.4129(4) 0.93304(9) 0.0645(7) Uani d . 1 . . S
C201 0.5340(17) 0.2628(18) 0.8659(6) 0.098(5) Uani d . 1 . . C
H20A 0.6525 0.2569 0.8672 0.118 Uiso calc R 1 . . H
H20B 0.4926 0.1902 0.8462 0.118 Uiso calc R 1 . . H
C200 0.466(2) 0.2379(18) 0.9095(6) 0.104(6) Uani d . 1 . . C
H20C 0.5431 0.1830 0.9270 0.125 Uiso calc R 1 . . H
H20D 0.3643 0.1840 0.9072 0.125 Uiso calc R 1 . . H
C50B -0.039(5) 0.599(5) 1.0373(11) 0.056(9) Uiso d P 0.30 B 1 C
H50C -0.0321 0.5265 1.0595 0.067 Uiso calc PR 0.30 B 1 H
H50D -0.0766 0.6883 1.0498 0.067 Uiso calc PR 0.30 B 1 H
Ni1 0.31525(19) 0.7756(2) 0.91004(5) 0.0483(5) Uani d . 1 . . Ni
Cl2 0.2100(4) 0.9477(3) 0.86709(8) 0.0633(7) Uani d . 1 . . Cl
Ni2 0.3531(2) 0.4157(2) 0.62077(5) 0.0508(5) Uani d . 1 . . Ni
S1 0.6777(4) 0.6425(4) 0.66674(8) 0.0611(8) Uani d . 1 . . S
Cl1 0.2914(4) 0.2683(4) 0.56682(8) 0.0732(9) Uani d . 1 . . Cl

loop_
_atom_site_aniso_label
_atom_site_aniso_U_11
_atom_site_aniso_U_22
_atom_site_aniso_U_33
_atom_site_aniso_U_12
_atom_site_aniso_U_13
_atom_site_aniso_U_23
Cl4 0.0603(15) 0.093(3) 0.0572(14) 0.0024(16) -0.0005(11) -0.0216(15)
Cl3 0.0699(18) 0.0561(19) 0.0829(19) 0.0054(15) 0.0116(14) -0.0035(15)
N2 0.055(5) 0.050(6) 0.045(4) -0.007(4) -0.002(3) 0.000(4)
N1 0.064(5) 0.048(6) 0.042(4) 0.008(4) 0.000(4) 0.005(4)
N3 0.051(5) 0.055(6) 0.044(4) -0.006(4) 0.000(3) -0.003(4)
N4 0.048(5) 0.047(6) 0.048(4) 0.003(4) 0.001(3) -0.004(4)
C1 0.071(6) 0.060(7) 0.038(4) -0.008(6) 0.005(4) -0.003(5)
S7 0.0730(18) 0.072(2) 0.0679(16) -0.0005(18) 0.0211(14) 0.0014(16)
S5 0.094(2) 0.082(3) 0.0477(14) -0.013(2) -0.0014(13) 0.0081(14)
C25 0.071(8) 0.084(11) 0.066(7) -0.018(8) -0.004(6) -0.019(7)
C22 0.048(6) 0.048(7) 0.097(8) -0.007(6) -0.021(5) 0.023(7)
N10 0.052(5) 0.057(6) 0.044(4) -0.012(4) -0.004(3) 0.002(4)
C23 0.038(5) 0.043(7) 0.064(6) -0.015(5) -0.004(4) 0.001(5)
C26 0.065(8) 0.074(10) 0.090(9) 0.011(7) -0.031(7) -0.019(7)
C24 0.062(7) 0.062(8) 0.057(6) 0.003(6) -0.001(5) 0.000(5)
C11 0.032(5) 0.051(7) 0.051(5) -0.003(4) 0.001(4) 0.006(4)
C21 0.053(7) 0.110(13) 0.071(7) -0.001(8) 0.003(5) -0.001(7)
N7 0.074(7) 0.117(11) 0.063(6) -0.046(7) 0.013(5) 0.008(6)
C10 0.076(7) 0.063(8) 0.040(5) -0.008(7) 0.003(5) -0.005(5)
C33 0.048(5) 0.066(8) 0.057(5) -0.013(6) -0.006(4) 0.008(5)
C36 0.072(7) 0.061(8) 0.052(6) -0.016(6) 0.005(5) -0.003(5)
N6 0.056(5) 0.050(6) 0.059(5) -0.005(4) 0.003(4) 0.002(4)
C34 0.049(5) 0.049(7) 0.055(5) -0.008(5) 0.007(4) 0.001(5)
C32 0.043(5) 0.052(7) 0.060(5) -0.021(5) 0.006(4) -0.005(5)
C35 0.071(7) 0.055(8) 0.052(5) 0.004(6) 0.014(5) 0.002(5)
C30 0.074(9) 0.056(9) 0.122(12) 0.010(7) 0.019(8) 0.012(8)
C31 0.035(6) 0.096(11) 0.094(9) -0.005(6) -0.001(5) 0.005(7)
C77 0.054(6) 0.039(6) 0.048(5) -0.011(5) 0.009(4) -0.011(4)
C58 0.072(7) 0.057(8) 0.058(6) -0.016(7) 0.008(5) -0.001(6)
C56 0.063(7) 0.071(9) 0.061(6) 0.005(6) 0.016(5) 0.018(6)
C48 0.066(7) 0.070(9) 0.060(6) -0.017(7) 0.006(5) -0.004(6)
C41 0.050(6) 0.064(8) 0.051(5) -0.015(6) 0.000(4) 0.001(5)
C49 0.073(7) 0.070(9) 0.061(6) -0.010(7) 0.002(5) 0.002(6)
C53 0.094(10) 0.044(8) 0.095(9) 0.015(7) -0.037(8) -0.003(7)
C42 0.057(6) 0.047(6) 0.044(5) -0.011(5) -0.001(4) 0.007(4)
C78 0.049(6) 0.059(8) 0.053(5) 0.003(5) -0.012(4) -0.009(5)
C43 0.057(6) 0.039(6) 0.047(5) 0.004(5) -0.002(4) 0.004(4)
C47 0.059(6) 0.036(6) 0.049(5) -0.008(5) 0.007(4) 0.008(4)
C57 0.044(6) 0.060(8) 0.075(7) -0.019(5) 0.001(5) 0.007(6)
C45 0.058(7) 0.053(7) 0.067(6) -0.002(6) 0.005(5) -0.003(5)
C44 0.076(7) 0.040(7) 0.068(6) 0.000(6) 0.000(5) 0.002(5)
C51 0.067(8) 0.134(15) 0.059(7) -0.035(9) 0.017(6) 0.004(8)
N55 0.099(8) 0.072(8) 0.066(6) 0.021(7) -0.026(5) -0.030(6)
C65 0.049(6) 0.076(10) 0.066(7) 0.008(6) 0.004(5) 0.013(6)
C66 0.071(8) 0.055(8) 0.068(7) -0.003(6) 0.003(6) 0.021(6)
C59 0.078(8) 0.091(11) 0.075(8) -0.028(8) 0.034(7) -0.021(7)
C67 0.079(8) 0.050(8) 0.083(8) 0.021(7) 0.014(6) 0.004(6)
C99 0.048(5) 0.055(7) 0.051(5) 0.002(5) 0.011(4) -0.007(5)
C104 0.078(7) 0.058(7) 0.043(5) 0.000(7) 0.013(5) 0.002(5)
C101 0.065(6) 0.040(7) 0.064(6) 0.005(5) 0.012(5) -0.008(5)
C100 0.064(7) 0.058(8) 0.045(5) 0.010(6) 0.002(4) -0.005(5)
C103 0.053(6) 0.056(8) 0.084(8) -0.016(6) 0.012(6) -0.001(6)
C102 0.088(9) 0.071(10) 0.057(6) -0.005(7) 0.012(6) 0.010(6)
S8 0.0700(17) 0.0515(18) 0.0712(16) 0.0025(16) -0.0093(13) 0.0050(14)
C201 0.062(8) 0.053(9) 0.180(17) 0.013(7) 0.022(9) -0.007(10)
C200 0.132(14) 0.060(11) 0.118(13) 0.029(10) -0.035(11) -0.019(9)
Ni1 0.0515(9) 0.0486(11) 0.0452(8) 0.0012(9) 0.0070(6) -0.0033(8)
Cl2 0.0724(17) 0.0579(19) 0.0596(14) 0.0068(15) 0.0034(12) 0.0058(12)
Ni2 0.0546(10) 0.0503(11) 0.0472(8) -0.0080(9) -0.0029(7) 0.0030(8)
S1 0.0718(18) 0.065(2) 0.0458(13) -0.0168(16) -0.0025(11) -0.0016(12)
Cl1 0.097(2) 0.072(2) 0.0507(13) -0.0274(19) -0.0063(13) -0.0048(14)

loop_
_atom_type_symbol
_atom_type_description
_atom_type_scat_dispersion_real
_atom_type_scat_dispersion_imag
_atom_type_scat_source
C C 0.0180 0.0090 'International Tables Vol C Tables 4.2.6.8 and 6.1.1.4'
H H 0.0000 0.0000 'International Tables Vol C Tables 4.2.6.8 and 6.1.1.4'
Cl Cl 0.3640 0.7020 'International Tables Vol C Tables 4.2.6.8 and 6.1.1.4'
N N 0.0310 0.0180 'International Tables Vol C Tables 4.2.6.8 and 6.1.1.4'
Ni Ni -3.0030 0.5090 'International Tables Vol C Tables 4.2.6.8 and 6.1.1.4'
S S 0.3330 0.5570 'International Tables Vol C Tables 4.2.6.8 and 6.1.1.4'

loop_
_geom_angle_atom_site_label_1
_geom_angle_atom_site_label_2
_geom_angle_atom_site_label_3
_geom_angle
C78 N2 C77 107.5(9)
C78 N2 Ni1 124.7(7)
C77 N2 Ni1 126.6(7)
C47 N1 C42 105.7(8)
C47 N1 Ni2 129.6(7)
C42 N1 Ni2 124.7(7)
C32 N3 C1 105.4(8)
C32 N3 Ni2 128.3(7)
C1 N3 Ni2 126.2(7)
C10 N4 C11 106.3(8)
C10 N4 Ni1 132.3(8)
C11 N4 Ni1 120.7(6)
N3 C1 C34 112.4(8)
N3 C1 C33 102.7(8)
C34 C1 C33 111.9(10)
N3 C1 H1 109.9
C34 C1 H1 109.9
C33 C1 H1 109.9
C32 S7 C30 89.9(6)
C10 S5 C50A 92.1(8)
C10 S5 C50B 83.6(11)
C24 C25 C26 119.7(14)
C24 C25 H25 120.2
C26 C25 H25 120.2
C23 C22 C53 121.5(12)
C23 C22 H22 119.2
C53 C22 H22 119.2
C47 N10 C41 107.0(8)
C47 N10 C49 111.5(8)
C41 N10 C49 125.2(9)
C22 C23 C24 117.4(11)
C22 C23 C11 124.2(10)
C24 C23 C11 118.4(10)
C53 C26 C25 120.0(13)
C53 C26 H26 120.0
C25 C26 H26 120.0
C25 C24 C23 120.5(13)
C25 C24 H24 119.7
C23 C24 H24 119.7
C23 C11 N4 112.0(8)
C23 C11 C21 111.7(10)
N4 C11 C21 104.1(8)
C23 C11 H11 109.6
N4 C11 H11 109.6
C21 C11 H11 109.6
N7 C21 C11 102.9(9)
N7 C21 H21A 111.2
C11 C21 H21A 111.2
N7 C21 H21B 111.2
C11 C21 H21B 111.2
H21A C21 H21B 109.1
C10 N7 C21 109.6(10)
C10 N7 C51 113.9(10)
C21 N7 C51 128.4(11)
N4 C10 N7 115.7(10)
N4 C10 S5 131.0(9)
N7 C10 S5 113.3(8)
N6 C33 C1 99.9(8)
N6 C33 H33A 111.8
C1 C33 H33A 111.8
N6 C33 H33B 111.8
C1 C33 H33B 111.8
H33A C33 H33B 109.5
C58 C36 C34 120.5(10)
C58 C36 H36 119.8
C34 C36 H36 119.8
C32 N6 C33 106.1(9)
C32 N6 C31 113.5(9)
C33 N6 C31 124.0(9)
C36 C34 C35 117.6(11)
C36 C34 C1 122.2(9)
C35 C34 C1 120.2(10)
N3 C32 N6 115.8(9)
N3 C32 S7 130.2(9)
N6 C32 S7 113.8(8)
C56 C35 C34 120.8(11)
C56 C35 H35 119.6
C34 C35 H35 119.6
C31 C30 S7 106.9(9)
C31 C30 H30A 110.3
S7 C30 H30A 110.3
C31 C30 H30B 110.3
S7 C30 H30B 110.3
H30A C30 H30B 108.6
N6 C31 C30 104.0(10)
N6 C31 H31A 111.0
C30 C31 H31A 111.0
N6 C31 H31B 111.0
C30 C31 H31B 111.0
H31A C31 H31B 109.0
N2 C77 C99 113.1(8)
N2 C77 C59 102.9(9)
C99 C77 C59 112.8(9)
N2 C77 H77 109.3
C99 C77 H77 109.3
C59 C77 H77 109.3
C36 C58 C57 121.1(11)
C36 C58 H58 119.5
C57 C58 H58 119.5
C57 C56 C35 120.6(10)
C57 C56 H56 119.7
C35 C56 H56 119.7
C49 C48 S1 105.4(9)
C49 C48 H48A 110.7
S1 C48 H48A 110.7
C49 C48 H48B 110.7
S1 C48 H48B 110.7
H48A C48 H48B 108.8
N10 C41 C42 103.1(8)
N10 C41 H41A 111.1
C42 C41 H41A 111.1
N10 C41 H41B 111.1
C42 C41 H41B 111.1
H41A C41 H41B 109.1
N10 C49 C48 103.8(9)
N10 C49 H49A 111.0
C48 C49 H49A 111.0
N10 C49 H49B 111.0
C48 C49 H49B 111.0
H49A C49 H49B 109.0
C26 C53 C22 120.9(13)
C26 C53 H53 119.6
C22 C53 H53 119.6
C43 C42 N1 108.5(8)
C43 C42 C41 113.8(9)
N1 C42 C41 102.8(7)
C43 C42 H42 110.5
N1 C42 H42 110.5
C41 C42 H42 110.5
N2 C78 N55 116.4(11)
N2 C78 S8 130.2(8)
N55 C78 S8 113.3(10)
C45 C43 C44 116.3(10)
C45 C43 C42 120.7(10)
C44 C43 C42 122.9(10)
N1 C47 N10 116.5(9)
N1 C47 S1 129.3(7)
N10 C47 S1 114.1(8)
C56 C57 C58 119.4(11)
C56 C57 H57 120.3
C58 C57 H57 120.3
C43 C45 C65 122.3(12)
C43 C45 H45 118.9
C65 C45 H45 118.9
C43 C44 C67 122.3(12)
C43 C44 H44 118.9
C67 C44 H44 118.9
C50B C51 N7 114(2)
N7 C51 C50A 101.6(11)
C50B C51 H51A 108.8
N7 C51 H51A 108.8
C50A C51 H51A 140.4
C50B C51 H51B 108.8
N7 C51 H51B 108.8
C50A C51 H51B 85.1
H51A C51 H51B 107.7
C51 C50A S5 103.4(12)
C51 C50A H50A 111.1
S5 C50A H50A 111.1
C51 C50A H50B 111.1
S5 C50A H50B 111.1
H50A C50A H50B 109.1
C78 N55 C59 107.4(12)
C78 N55 C201 115.0(12)
C59 N55 C201 134.5(12)
C66 C65 C45 119.2(12)
C66 C65 H65 120.4
C45 C65 H65 120.4
C65 C66 C67 121.2(13)
C65 C66 H66 119.4
C67 C66 H66 119.4
N55 C59 C77 104.9(9)
N55 C59 H59A 110.8
C77 C59 H59A 110.8
N55 C59 H59B 110.8
C77 C59 H59B 110.8
H59A C59 H59B 108.8
C66 C67 C44 118.7(12)
C66 C67 H67 120.7
C44 C67 H67 120.7
C100 C99 C104 118.5(11)
C100 C99 C77 124.2(9)
C104 C99 C77 117.3(10)
C102 C104 C99 119.9(11)
C102 C104 H104 120.0
C99 C104 H104 120.0
C103 C101 C100 120.3(11)
C103 C101 H101 119.8
C100 C101 H101 119.8
C99 C100 C101 120.6(10)
C99 C100 H100 119.7
C101 C100 H100 119.7
C101 C103 C102 119.4(11)
C101 C103 H103 120.3
C102 C103 H103 120.3
C104 C102 C103 121.2(10)
C104 C102 H102 119.4
C103 C102 H102 119.4
C78 S8 C200 91.4(7)
N55 C201 C200 107.5(12)
N55 C201 H20A 110.2
C200 C201 H20A 110.2
N55 C201 H20B 110.2
C200 C201 H20B 110.2
H20A C201 H20B 108.5
C201 C200 S8 107.7(12)
C201 C200 H20C 110.2
S8 C200 H20C 110.2
C201 C200 H20D 110.2
S8 C200 H20D 110.2
H20C C200 H20D 108.5
C51 C50B S5 112(2)
C51 C50B H50C 109.2
S5 C50B H50C 109.2
C51 C50B H50D 109.2
S5 C50B H50D 109.2
H50C C50B H50D 107.9
N4 Ni1 N2 102.0(4)
N4 Ni1 Cl4 108.0(2)
N2 Ni1 Cl4 106.0(3)
N4 Ni1 Cl2 103.3(3)
N2 Ni1 Cl2 107.3(3)
Cl4 Ni1 Cl2 127.53(16)
N1 Ni2 N3 99.3(4)
N1 Ni2 Cl1 102.4(3)
N3 Ni2 Cl1 107.3(3)
N1 Ni2 Cl3 112.7(3)
N3 Ni2 Cl3 101.1(3)
Cl1 Ni2 Cl3 129.95(14)
C47 S1 C48 90.5(5)

loop_
_geom_bond_atom_site_label_1
_geom_bond_atom_site_label_2
_geom_bond_distance
Cl4 Ni1 2.220(3)
Cl3 Ni2 2.232(3)
N2 C78 1.276(15)
N2 C77 1.497(11)
N2 Ni1 1.975(9)
N1 C47 1.316(13)
N1 C42 1.521(11)
N1 Ni2 1.946(9)
N3 C32 1.302(13)
N3 C1 1.471(11)
N3 Ni2 1.974(9)
N4 C10 1.300(13)
N4 C11 1.540(12)
N4 Ni1 1.940(8)
C1 C34 1.521(16)
C1 C33 1.561(14)
C1 H1 0.9800
S7 C32 1.719(10)
S7 C30 1.839(14)
S5 C10 1.722(11)
S5 C50A 1.77(2)
S5 C50B 2.00(4)
C25 C24 1.381(17)
C25 C26 1.39(2)
C25 H25 0.9300
C22 C23 1.376(17)
C22 C53 1.377(18)
C22 H22 0.9300
N10 C47 1.357(12)
N10 C41 1.447(12)
N10 C49 1.463(14)
C23 C24 1.420(14)
C23 C11 1.502(14)
C26 C53 1.351(19)
C26 H26 0.9300
C24 H24 0.9300
C11 C21 1.555(15)
C11 H11 0.9800
C21 N7 1.439(16)
C21 H21A 0.9700
C21 H21B 0.9700
N7 C10 1.377(15)
N7 C51 1.442(14)
C33 N6 1.441(14)
C33 H33A 0.9700
C33 H33B 0.9700
C36 C58 1.351(17)
C36 C34 1.392(15)
C36 H36 0.9300
N6 C32 1.366(14)
N6 C31 1.458(14)
C34 C35 1.400(14)
C35 C56 1.374(17)
C35 H35 0.9300
C30 C31 1.514(19)
C30 H30A 0.9700
C30 H30B 0.9700
C31 H31A 0.9700
C31 H31B 0.9700
C77 C99 1.502(15)
C77 C59 1.538(18)
C77 H77 0.9800
C58 C57 1.391(14)
C58 H58 0.9300
C56 C57 1.342(17)
C56 H56 0.9300
C48 C49 1.541(15)
C48 S1 1.808(12)
C48 H48A 0.9700
C48 H48B 0.9700
C41 C42 1.548(14)
C41 H41A 0.9700
C41 H41B 0.9700
C49 H49A 0.9700
C49 H49B 0.9700
C53 H53 0.9300
C42 C43 1.497(14)
C42 H42 0.9800
C78 N55 1.369(14)
C78 S8 1.737(12)
C43 C45 1.389(15)
C43 C44 1.398(15)
C47 S1 1.723(10)
C57 H57 0.9300
C45 C65 1.414(16)
C45 H45 0.9300
C44 C67 1.401(16)
C44 H44 0.9300
C51 C50B 1.20(4)
C51 C50A 1.65(2)
C51 H51A 0.9700
C51 H51B 0.9700
C50A H50A 0.9700
C50A H50B 0.9700
N55 C59 1.417(18)
N55 C201 1.449(19)
C65 C66 1.353(18)
C65 H65 0.9300
C66 C67 1.392(18)
C66 H66 0.9300
C59 H59A 0.9700
C59 H59B 0.9700
C67 H67 0.9300
C99 C100 1.393(15)
C99 C104 1.400(13)
C104 C102 1.378(17)
C104 H104 0.9300
C101 C103 1.353(15)
C101 C100 1.410(16)
C101 H101 0.9300
C100 H100 0.9300
C103 C102 1.401(17)
C103 H103 0.9300
C102 H102 0.9300
S8 C200 1.808(16)
C201 C200 1.52(2)
C201 H20A 0.9700
C201 H20B 0.9700
C200 H20C 0.9700
C200 H20D 0.9700
C50B H50C 0.9700
C50B H50D 0.9700
Ni1 Cl2 2.247(3)
Ni2 Cl1 2.228(3)

loop_
_geom_torsion_atom_site_label_1
_geom_torsion_atom_site_label_2
_geom_torsion_atom_site_label_3
_geom_torsion_atom_site_label_4
_geom_torsion
C32 N3 C1 C34 -97.8(10)
Ni2 N3 C1 C34 82.4(12)
C32 N3 C1 C33 22.7(12)
Ni2 N3 C1 C33 -157.1(8)
C53 C22 C23 C24 -2.6(16)
C53 C22 C23 C11 178.1(10)
C24 C25 C26 C53 -2(2)
C26 C25 C24 C23 0.6(19)
C22 C23 C24 C25 1.7(16)
C11 C23 C24 C25 -178.8(10)
C22 C23 C11 N4 63.4(13)
C24 C23 C11 N4 -116.0(10)
C22 C23 C11 C21 -53.0(13)
C24 C23 C11 C21 127.6(10)
C10 N4 C11 C23 -117.4(10)
Ni1 N4 C11 C23 71.2(10)
C10 N4 C11 C21 3.5(12)
Ni1 N4 C11 C21 -168.0(8)
C23 C11 C21 N7 111.7(12)
N4 C11 C21 N7 -9.3(14)
C11 C21 N7 C10 12.2(16)
C11 C21 N7 C51 158.4(15)
C11 N4 C10 N7 4.5(15)
Ni1 N4 C10 N7 174.5(9)
C11 N4 C10 S5 -174.4(10)
Ni1 N4 C10 S5 -4.3(19)
C21 N7 C10 N4 -11.4(17)
C51 N7 C10 N4 -162.9(14)
C21 N7 C10 S5 167.7(11)
C51 N7 C10 S5 16.1(17)
C50A S5 C10 N4 -171.2(15)
C50B S5 C10 N4 162.5(19)
C50A S5 C10 N7 9.9(13)
C50B S5 C10 N7 -16.4(16)
N3 C1 C33 N6 -30.5(11)
C34 C1 C33 N6 90.2(10)
C1 C33 N6 C32 27.8(11)
C1 C33 N6 C31 161.9(11)
C58 C36 C34 C35 -1.5(18)
C58 C36 C34 C1 174.8(11)
N3 C1 C34 C36 14.6(16)
C33 C1 C34 C36 -100.4(12)
N3 C1 C34 C35 -169.2(10)
C33 C1 C34 C35 75.8(13)
C1 N3 C32 N6 -5.5(13)
Ni2 N3 C32 N6 174.2(7)
C1 N3 C32 S7 179.9(9)
Ni2 N3 C32 S7 -0.4(16)
C33 N6 C32 N3 -15.9(13)
C31 N6 C32 N3 -155.4(11)
C33 N6 C32 S7 159.6(8)
C31 N6 C32 S7 20.1(13)
C30 S7 C32 N3 176.2(12)
C30 S7 C32 N6 1.5(10)
C36 C34 C35 C56 1.0(17)
C1 C34 C35 C56 -175.4(11)
C32 S7 C30 C31 -21.0(10)
C32 N6 C31 C30 -34.9(15)
C33 N6 C31 C30 -166.0(11)
S7 C30 C31 N6 33.6(13)
C78 N2 C77 C99 -127.7(10)
Ni1 N2 C77 C99 64.6(11)
C78 N2 C77 C59 -5.8(11)
Ni1 N2 C77 C59 -173.4(7)
C34 C36 C58 C57 1.5(19)
C34 C35 C56 C57 -0.4(18)
C47 N10 C41 C42 21.4(12)
C49 N10 C41 C42 154.7(11)
C47 N10 C49 C48 -38.5(13)
C41 N10 C49 C48 -170.0(11)
S1 C48 C49 N10 37.2(12)
C25 C26 C53 C22 1(2)
C23 C22 C53 C26 1(2)
C47 N1 C42 C43 -108.2(10)
Ni2 N1 C42 C43 74.5(10)
C47 N1 C42 C41 12.7(11)
Ni2 N1 C42 C41 -164.7(7)
N10 C41 C42 C43 96.8(10)
N10 C41 C42 N1 -20.4(11)
C77 N2 C78 N55 -0.2(13)
Ni1 N2 C78 N55 167.7(8)
C77 N2 C78 S8 177.2(8)
Ni1 N2 C78 S8 -14.9(15)
N1 C42 C43 C45 -114.1(11)
C41 C42 C43 C45 132.1(10)
N1 C42 C43 C44 63.5(13)
C41 C42 C43 C44 -50.3(13)
C42 N1 C47 N10 0.7(13)
Ni2 N1 C47 N10 177.8(8)
C42 N1 C47 S1 -176.7(9)
Ni2 N1 C47 S1 0.5(16)
C41 N10 C47 N1 -14.9(13)
C49 N10 C47 N1 -155.2(10)
C41 N10 C47 S1 162.8(8)
C49 N10 C47 S1 22.6(12)
C35 C56 C57 C58 0.3(18)
C36 C58 C57 C56 -0.8(19)
C44 C43 C45 C65 -0.5(16)
C42 C43 C45 C65 177.3(10)
C45 C43 C44 C67 -1.0(16)
C42 C43 C44 C67 -178.7(10)
C10 N7 C51 C50B -3(3)
C21 N7 C51 C50B -148(3)
C10 N7 C51 C50A -35.6(19)
C21 N7 C51 C50A 179.4(16)
C50B C51 C50A S5 -77(4)
N7 C51 C50A S5 39.5(16)
C10 S5 C50A C51 -28.1(13)
C50B S5 C50A C51 44(2)
N2 C78 N55 C59 6.8(15)
S8 C78 N55 C59 -171.0(9)
N2 C78 N55 C201 169.7(11)
S8 C78 N55 C201 -8.1(15)
C43 C45 C65 C66 2.0(17)
C45 C65 C66 C67 -2.1(17)
C78 N55 C59 C77 -9.8(13)
C201 N55 C59 C77 -167.9(14)
N2 C77 C59 N55 9.4(12)
C99 C77 C59 N55 131.5(10)
C65 C66 C67 C44 0.7(18)
C43 C44 C67 C66 0.9(18)
N2 C77 C99 C100 1.5(15)
C59 C77 C99 C100 -114.7(12)
N2 C77 C99 C104 -178.6(9)
C59 C77 C99 C104 65.2(14)
C100 C99 C104 C102 1.8(17)
C77 C99 C104 C102 -178.1(11)
C104 C99 C100 C101 -1.9(16)
C77 C99 C100 C101 178.0(10)
C103 C101 C100 C99 0.8(17)
C100 C101 C103 C102 0.5(18)
C99 C104 C102 C103 -1(2)
C101 C103 C102 C104 -1(2)
N2 C78 S8 C200 176.6(12)
N55 C78 S8 C200 -6.0(11)
C78 N55 C201 C200 20.9(18)
C59 N55 C201 C200 177.8(15)
N55 C201 C200 S8 -23.7(17)
C78 S8 C200 C201 17.1(12)
N7 C51 C50B S5 -10(4)
C50A C51 C50B S5 64(3)
C10 S5 C50B C51 16(3)
C50A S5 C50B C51 -92(4)
C10 N4 Ni1 N2 113.7(11)
C11 N4 Ni1 N2 -77.5(7)
C10 N4 Ni1 Cl4 2.2(11)
C11 N4 Ni1 Cl4 171.1(6)
C10 N4 Ni1 Cl2 -135.1(11)
C11 N4 Ni1 Cl2 33.8(7)
C78 N2 Ni1 N4 -46.7(9)
C77 N2 Ni1 N4 118.9(8)
C78 N2 Ni1 Cl4 66.2(9)
C77 N2 Ni1 Cl4 -128.2(7)
C78 N2 Ni1 Cl2 -154.9(8)
C77 N2 Ni1 Cl2 10.7(8)
C47 N1 Ni2 N3 -45.4(10)
C42 N1 Ni2 N3 131.3(8)
C47 N1 Ni2 Cl1 -155.6(9)
C42 N1 Ni2 Cl1 21.1(8)
C47 N1 Ni2 Cl3 60.9(10)
C42 N1 Ni2 Cl3 -122.5(8)
C32 N3 Ni2 N1 -44.6(10)
C1 N3 Ni2 N1 135.2(9)
C32 N3 Ni2 Cl1 61.6(10)
C1 N3 Ni2 Cl1 -118.7(8)
C32 N3 Ni2 Cl3 -160.1(9)
C1 N3 Ni2 Cl3 19.7(9)
N1 C47 S1 C48 178.7(11)
N10 C47 S1 C48 1.4(10)
C49 C48 S1 C47 -22.8(10)
